data_4313896
loop_
_publ_author_name
'Michael C. Janzen'
'Michael C. Jennings'
'Richard J. Puddephatt'

_publ_section_title
;
 Oxidative Addition of Ph2TeCl2 to a Dimethylplatinum(II) Complex: Effects
 of Secondary Bonding in the Platinum-Tellurium Products
;
_journal_name_full 'Inorganic Chemistry'
_journal_page_first 4553
_journal_page_last 4558
_journal_paper_doi 10.1021/ic030057x
_journal_volume 42
_journal_year 2003
_chemical_formula_sum 'C33 H40 Cl F3 N2 O3 Pt S Te'
_chemical_formula_weight 959.87
_chemical_name_systematic
;
  ?
;
_space_group_IT_number 4
_symmetry_cell_setting monoclinic
_symmetry_space_group_name_Hall 'P 2yb'
_symmetry_space_group_name_H-M 'P 1 21 1'
_atom_sites_solution_hydrogens geom
_atom_sites_solution_primary direct
_atom_sites_solution_secondary difmap
_audit_creation_method SHELXL-97
_cell_angle_alpha 90.00
_cell_angle_beta 103.075(2)
_cell_angle_gamma 90.00
_cell_formula_units_Z 2
_cell_length_a 10.8085(3)
_cell_length_b 11.1557(3)
_cell_length_c 14.8947(4)
_cell_measurement_temperature 150(2)
_cell_volume 1749.39(8)
_computing_cell_refinement 'Nonius DENZO'
_computing_data_collection 'Nonius COLLECT'
_computing_data_reduction 'Nonius DENZO'
_computing_molecular_graphics 'Bruker SHELXTL'
_computing_publication_material 'Bruker SHELXTL'
_computing_structure_refinement 'SHELXL-97 (Sheldrick, 1997)'
_computing_structure_solution 'SHELXS-97 (Sheldrick, 1990)'
_diffrn_ambient_temperature 150(2)
_diffrn_measured_fraction_theta_full 0.984
_diffrn_measured_fraction_theta_max 0.984
_diffrn_measurement_device_type 'Nonius Kappa-CCD'
_diffrn_measurement_method 'phi/omega scans'
_diffrn_radiation_monochromator graphite
_diffrn_radiation_source 'fine-focus sealed tube'
_diffrn_radiation_type MoK\a
_diffrn_radiation_wavelength 0.71073
_diffrn_reflns_av_R_equivalents 0.0780
_diffrn_reflns_av_sigmaI/netI 0.0472
_diffrn_reflns_limit_h_max 13
_diffrn_reflns_limit_h_min -14
_diffrn_reflns_limit_k_max 14
_diffrn_reflns_limit_k_min -13
_diffrn_reflns_limit_l_max 19
_diffrn_reflns_limit_l_min -19
_diffrn_reflns_number 14907
_diffrn_reflns_theta_full 27.50
_diffrn_reflns_theta_max 27.50
_diffrn_reflns_theta_min 2.63
_exptl_absorpt_coefficient_mu 5.015
_exptl_absorpt_correction_T_max 0.7048
_exptl_absorpt_correction_T_min 0.2516
_exptl_absorpt_correction_type integration
_exptl_crystal_colour colourless
_exptl_crystal_density_diffrn 1.822
_exptl_crystal_density_method 'not measured'
_exptl_crystal_description plate
_exptl_crystal_F_000 932
_exptl_crystal_size_max 0.38
_exptl_crystal_size_mid 0.33
_exptl_crystal_size_min 0.08
_refine_diff_density_max 3.242
_refine_diff_density_min -4.222
_refine_diff_density_rms 0.268
_refine_ls_abs_structure_details 'Flack H D (1983), Acta Cryst. A39, 876-881'
_refine_ls_abs_structure_Flack 0.176(9)
_refine_ls_extinction_method none
_refine_ls_goodness_of_fit_ref 1.028
_refine_ls_hydrogen_treatment mixed
_refine_ls_matrix_type full
_refine_ls_number_parameters 407
_refine_ls_number_reflns 6956
_refine_ls_number_restraints 1
_refine_ls_restrained_S_all 1.028
_refine_ls_R_factor_all 0.0635
_refine_ls_R_factor_gt 0.0599
_refine_ls_shift/su_max 0.001
_refine_ls_shift/su_mean 0.000
_refine_ls_structure_factor_coef Fsqd
_refine_ls_weighting_details 'calc w=1/[\s^2^(Fo^2^)+(0.1271P)^2^+0.0000P] where P=(Fo^2^+2Fc^2^)/3'
_refine_ls_weighting_scheme calc
_refine_ls_wR_factor_gt 0.1513
_refine_ls_wR_factor_ref 0.1543
_reflns_number_gt 6442
_reflns_number_total 6956
_reflns_threshold_expression >2sigma(I)
_cod_data_source_file ic030057x_2.cif
_cod_data_source_block complex3
_cod_depositor_comments
;
The following automatic conversions were performed:

'_symmetry_cell_setting' value 'Monoclinic' changed to 'monoclinic'
according to the built-in table from CIF Core dictionary named
'cif_core.dic' version 2.4.1 from 2010-06-29.

Automatic conversion script
Id: cif_fix_values 1646 2011-03-28 12:23:43Z adriana 
;
_cod_database_code 4313896

loop_
_symmetry_equiv_pos_as_xyz
'x, y, z'
'-x, y+1/2, -z'

loop_
_atom_site_label
_atom_site_type_symbol
_atom_site_fract_x
_atom_site_fract_y
_atom_site_fract_z
_atom_site_U_iso_or_equiv
_atom_site_adp_type
_atom_site_occupancy
_atom_site_symmetry_multiplicity
_atom_site_calc_flag
_atom_site_refinement_flags
_atom_site_disorder_assembly
_atom_site_disorder_group
Pt Pt 1.52383(3) 0.57414(4) 0.67913(2) 0.01894(12) Uani 1 1 d . . .
Te Te 1.65213(6) 0.42456(5) 0.79545(5) 0.02162(17) Uani 1 1 d . . .
Cl Cl 1.4312(3) 0.7196(3) 0.56951(19) 0.0292(5) Uani 1 1 d . . .
N1 N 1.3883(8) 0.6154(8) 0.7585(5) 0.0187(17) Uani 1 1 d . . .
C2 C 1.4040(10) 0.6923(10) 0.8277(7) 0.022(2) Uani 1 1 d . . .
H2A H 1.4790 0.7397 0.8414 0.027 Uiso 1 1 calc R . .
C3 C 1.3155(10) 0.7064(10) 0.8808(7) 0.023(2) Uani 1 1 d . . .
H3A H 1.3305 0.7636 0.9293 0.028 Uiso 1 1 calc R . .
C4 C 1.2066(10) 0.6393(9) 0.8648(6) 0.021(2) Uani 1 1 d . . .
C5 C 1.1885(10) 0.5597(10) 0.7883(6) 0.022(2) Uani 1 1 d . . .
H5A H 1.1132 0.5130 0.7723 0.026 Uiso 1 1 calc R . .
C6 C 1.2774(9) 0.5503(8) 0.7389(6) 0.018(2) Uani 1 1 d . . .
C7 C 1.2640(9) 0.4680(9) 0.6557(6) 0.0178(19) Uani 1 1 d . . .
C8 C 1.1517(10) 0.4067(9) 0.6191(6) 0.0180(19) Uani 1 1 d . . .
H8A H 1.0813 0.4130 0.6471 0.022 Uiso 1 1 calc R . .
C9 C 1.1438(11) 0.3360(10) 0.5407(7) 0.023(2) Uani 1 1 d . . .
C10 C 1.2527(10) 0.3299(10) 0.5023(7) 0.024(2) Uani 1 1 d . . .
H10A H 1.2515 0.2818 0.4495 0.029 Uiso 1 1 calc R . .
C11 C 1.3632(10) 0.3962(10) 0.5437(7) 0.021(2) Uani 1 1 d . . .
H11A H 1.4358 0.3916 0.5179 0.026 Uiso 1 1 calc R . .
N12 N 1.3676(8) 0.4647(7) 0.6177(6) 0.0182(16) Uani 1 1 d . . .
C13 C 1.1037(10) 0.6506(10) 0.9202(8) 0.026(2) Uani 1 1 d . . .
C14 C 0.9815(11) 0.7001(14) 0.8573(10) 0.041(3) Uani 1 1 d . . .
H14A H 0.9156 0.7077 0.8926 0.062 Uiso 1 1 calc R . .
H14B H 0.9524 0.6452 0.8055 0.062 Uiso 1 1 calc R . .
H14C H 0.9987 0.7790 0.8339 0.062 Uiso 1 1 calc R . .
C15 C 1.0761(14) 0.5304(12) 0.9566(9) 0.038(3) Uani 1 1 d . . .
H15A H 1.0097 0.5390 0.9913 0.057 Uiso 1 1 calc R . .
H15B H 1.1534 0.4988 0.9972 0.057 Uiso 1 1 calc R . .
H15C H 1.0472 0.4751 0.9050 0.057 Uiso 1 1 calc R . .
C16 C 1.1446(12) 0.7373(13) 1.0004(8) 0.038(3) Uani 1 1 d . . .
H16A H 1.0770 0.7439 1.0343 0.057 Uiso 1 1 calc R . .
H16B H 1.1610 0.8164 0.9768 0.057 Uiso 1 1 calc R . .
H16C H 1.2222 0.7075 1.0419 0.057 Uiso 1 1 calc R . .
C17 C 1.0244(12) 0.2620(10) 0.5001(7) 0.028(2) Uani 1 1 d . . .
C18 C 0.9180(10) 0.2865(11) 0.5470(8) 0.030(2) Uani 1 1 d . . .
H18A H 0.8925 0.3707 0.5381 0.045 Uiso 1 1 calc R . .
H18B H 0.9464 0.2697 0.6130 0.045 Uiso 1 1 calc R . .
H18C H 0.8455 0.2349 0.5204 0.045 Uiso 1 1 calc R . .
C19 C 1.0635(13) 0.1285(12) 0.5143(9) 0.036(3) Uani 1 1 d . . .
H19A H 1.0911 0.1116 0.5804 0.054 Uiso 1 1 calc R . .
H19B H 1.1333 0.1119 0.4841 0.054 Uiso 1 1 calc R . .
H19C H 0.9906 0.0775 0.4874 0.054 Uiso 1 1 calc R . .
C20 C 0.9831(15) 0.2867(16) 0.3965(8) 0.048(4) Uani 1 1 d . . .
H20A H 0.9579 0.3709 0.3865 0.073 Uiso 1 1 calc R . .
H20B H 0.9110 0.2350 0.3694 0.073 Uiso 1 1 calc R . .
H20C H 1.0540 0.2699 0.3674 0.073 Uiso 1 1 calc R . .
C21 C 1.6456(9) 0.5232(11) 0.5957(7) 0.025(2) Uani 1 1 d . . .
H21A H 1.6233 0.5668 0.5372 0.037 Uiso 1 1 calc R . .
H21B H 1.6375 0.4368 0.5838 0.037 Uiso 1 1 calc R . .
H21C H 1.7334 0.5419 0.6269 0.037 Uiso 1 1 calc R . .
C22 C 1.6611(9) 0.6987(10) 0.7424(8) 0.022(2) Uani 1 1 d . . .
H22A H 1.6421 0.7770 0.7126 0.033 Uiso 1 1 calc R . .
H22B H 1.7451 0.6720 0.7363 0.033 Uiso 1 1 calc R . .
H22C H 1.6602 0.7055 0.8078 0.033 Uiso 1 1 calc R . .
C31 C 1.5926(10) 0.2528(9) 0.7409(7) 0.023(2) Uani 1 1 d . . .
C32 C 1.4669(11) 0.2138(10) 0.7209(7) 0.026(2) Uani 1 1 d . . .
H32A H 1.4016 0.2648 0.7320 0.031 Uiso 1 1 calc R . .
C33 C 1.4375(11) 0.0999(10) 0.6846(8) 0.030(3) Uani 1 1 d . . .
H33A H 1.3522 0.0721 0.6717 0.036 Uiso 1 1 calc R . .
C34 C 1.5320(12) 0.0280(13) 0.6676(8) 0.037(3) Uani 1 1 d . . .
H34A H 1.5123 -0.0495 0.6420 0.044 Uiso 1 1 calc R . .
C35 C 1.6590(11) 0.0688(15) 0.6882(8) 0.039(3) Uani 1 1 d . . .
H35A H 1.7241 0.0180 0.6763 0.047 Uiso 1 1 calc R . .
C36 C 1.6900(11) 0.1798(11) 0.7249(9) 0.035(3) Uani 1 1 d . . .
H36A H 1.7756 0.2066 0.7392 0.042 Uiso 1 1 calc R . .
C41 C 1.5656(11) 0.4386(11) 0.9089(7) 0.028(2) Uani 1 1 d . . .
C42 C 1.4572(12) 0.3772(11) 0.9174(7) 0.029(2) Uani 1 1 d . . .
H42A H 1.4163 0.3229 0.8709 0.034 Uiso 1 1 calc R . .
C43 C 1.4094(11) 0.3971(10) 0.9959(7) 0.029(2) Uani 1 1 d . . .
H43A H 1.3360 0.3544 1.0028 0.035 Uiso 1 1 calc R . .
C44 C 1.4666(10) 0.4782(11) 1.0647(7) 0.029(2) Uani 1 1 d . . .
H44A H 1.4315 0.4923 1.1168 0.035 Uiso 1 1 calc R . .
C45 C 1.5747(12) 0.5366(12) 1.0552(8) 0.035(3) Uani 1 1 d . . .
H45A H 1.6144 0.5914 1.1017 0.042 Uiso 1 1 calc R . .
C46 C 1.6274(12) 0.5184(10) 0.9801(7) 0.028(2) Uani 1 1 d . . .
H46A H 1.7036 0.5582 0.9758 0.034 Uiso 1 1 calc R . .
O51 O 1.2057(8) 1.2229(9) 0.7793(6) 0.038(2) Uani 1 1 d . . .
O52 O 1.1448(8) 1.2049(8) 0.9274(6) 0.0353(19) Uani 1 1 d . . .
O53 O 0.9973(7) 1.2900(8) 0.7942(6) 0.0300(17) Uani 1 1 d . . .
S54 S 1.1060(3) 1.2138(3) 0.82826(19) 0.0250(5) Uani 1 1 d . . .
C55 C 1.0420(11) 1.0627(12) 0.7958(8) 0.033(2) Uani 1 1 d . . .
F56 F 0.9514(8) 1.0346(8) 0.8373(5) 0.046(2) Uani 1 1 d . . .
F57 F 0.9896(9) 1.0567(7) 0.7049(5) 0.049(2) Uani 1 1 d . . .
F58 F 1.1344(9) 0.9797(8) 0.8151(7) 0.062(3) Uani 1 1 d . . .

loop_
_atom_site_aniso_label
_atom_site_aniso_U_11
_atom_site_aniso_U_22
_atom_site_aniso_U_33
_atom_site_aniso_U_23
_atom_site_aniso_U_13
_atom_site_aniso_U_12
Pt 0.01831(18) 0.01697(18) 0.02162(18) -0.00007(15) 0.00467(12) -0.00152(15)
Te 0.0193(3) 0.0184(3) 0.0257(3) 0.0008(3) 0.0020(2) -0.0002(3)
Cl 0.0299(13) 0.0236(13) 0.0319(12) 0.0078(11) 0.0022(10) 0.0000(11)
N1 0.019(4) 0.019(4) 0.016(4) -0.006(3) 0.000(3) -0.001(3)
C2 0.020(5) 0.021(5) 0.025(5) -0.010(4) 0.003(4) -0.003(4)
C3 0.025(5) 0.023(6) 0.025(5) -0.009(4) 0.010(4) -0.003(4)
C4 0.030(5) 0.013(5) 0.017(4) 0.000(4) 0.001(4) 0.005(4)
C5 0.023(4) 0.020(6) 0.019(4) 0.002(4) 0.000(3) 0.005(4)
C6 0.021(4) 0.012(5) 0.018(4) -0.001(3) -0.003(3) -0.001(3)
C7 0.021(5) 0.016(5) 0.014(4) -0.001(3) -0.002(4) 0.000(4)
C8 0.025(5) 0.013(5) 0.014(4) 0.001(3) 0.000(4) -0.004(4)
C9 0.036(6) 0.018(5) 0.015(4) 0.003(4) 0.004(4) 0.000(4)
C10 0.026(5) 0.026(5) 0.019(5) -0.002(4) 0.000(4) -0.007(4)
C11 0.021(5) 0.027(6) 0.022(5) 0.005(4) 0.019(4) 0.016(4)
N12 0.023(4) 0.014(4) 0.019(4) -0.003(3) 0.007(3) -0.002(3)
C13 0.025(5) 0.026(6) 0.029(5) -0.005(4) 0.007(4) -0.005(4)
C14 0.024(6) 0.054(9) 0.043(7) -0.008(6) 0.001(5) 0.003(6)
C15 0.052(8) 0.031(6) 0.039(6) -0.002(5) 0.027(6) -0.001(6)
C16 0.041(6) 0.041(7) 0.036(6) -0.015(6) 0.018(5) -0.013(6)
C17 0.040(6) 0.025(6) 0.015(4) -0.003(4) -0.002(4) -0.004(5)
C18 0.016(5) 0.028(6) 0.042(6) -0.003(5) 0.000(4) -0.001(4)
C19 0.043(7) 0.026(6) 0.041(7) -0.006(5) 0.013(6) -0.011(6)
C20 0.062(9) 0.064(10) 0.019(5) 0.000(6) 0.009(6) -0.018(8)
C21 0.018(5) 0.035(6) 0.022(5) -0.008(4) 0.006(4) -0.007(4)
C22 0.010(4) 0.022(5) 0.028(5) -0.002(4) -0.010(4) -0.001(4)
C31 0.031(5) 0.013(5) 0.022(5) 0.002(4) -0.003(4) 0.005(4)
C32 0.035(5) 0.020(5) 0.024(5) 0.004(4) 0.009(4) 0.006(5)
C33 0.033(5) 0.024(7) 0.031(5) 0.003(4) 0.003(4) -0.001(4)
C34 0.049(8) 0.024(6) 0.032(6) -0.006(5) -0.003(6) -0.003(5)
C35 0.035(6) 0.034(7) 0.045(6) -0.007(7) 0.005(5) 0.008(7)
C36 0.026(5) 0.028(6) 0.049(7) -0.008(5) 0.005(5) 0.007(5)
C41 0.031(5) 0.027(6) 0.025(5) -0.001(4) 0.005(4) 0.004(5)
C42 0.041(6) 0.024(5) 0.018(4) 0.000(4) 0.000(4) 0.003(5)
C43 0.029(5) 0.030(6) 0.026(5) -0.005(4) 0.002(4) -0.009(4)
C44 0.028(5) 0.039(7) 0.016(4) -0.008(4) -0.003(4) 0.001(5)
C45 0.042(7) 0.035(7) 0.022(5) 0.002(4) -0.004(5) 0.004(5)
C46 0.036(6) 0.021(5) 0.023(5) -0.005(4) -0.004(4) 0.002(5)
O51 0.031(4) 0.041(5) 0.047(5) 0.002(4) 0.017(4) 0.004(4)
O52 0.032(4) 0.038(5) 0.033(4) -0.003(4) 0.001(3) -0.001(4)
O53 0.028(4) 0.027(4) 0.032(4) 0.002(3) 0.001(3) 0.006(3)
S54 0.0253(12) 0.0233(14) 0.0265(12) 0.0022(11) 0.0063(10) 0.0008(11)
C55 0.038(6) 0.028(6) 0.030(5) -0.003(5) 0.005(4) 0.005(6)
F56 0.054(5) 0.045(5) 0.042(4) -0.001(3) 0.015(4) -0.019(4)
F57 0.075(5) 0.038(5) 0.029(3) -0.010(3) 0.004(4) -0.012(4)
F58 0.063(6) 0.032(5) 0.083(6) -0.006(5) 0.002(5) 0.016(4)

loop_
_atom_type_symbol
_atom_type_description
_atom_type_scat_dispersion_real
_atom_type_scat_dispersion_imag
_atom_type_scat_source
C C 0.0033 0.0016 'International Tables Vol C Tables 4.2.6.8 and 6.1.1.4'
H H 0.0000 0.0000 'International Tables Vol C Tables 4.2.6.8 and 6.1.1.4'
N N 0.0061 0.0033 'International Tables Vol C Tables 4.2.6.8 and 6.1.1.4'
O O 0.0106 0.0060 'International Tables Vol C Tables 4.2.6.8 and 6.1.1.4'
F F 0.0171 0.0103 'International Tables Vol C Tables 4.2.6.8 and 6.1.1.4'
S S 0.1246 0.1234 'International Tables Vol C Tables 4.2.6.8 and 6.1.1.4'
Cl Cl 0.1484 0.1585 'International Tables Vol C Tables 4.2.6.8 and 6.1.1.4'
Te Te -0.5308 1.6751 'International Tables Vol C Tables 4.2.6.8 and 6.1.1.4'
Pt Pt -1.7033 8.3905 'International Tables Vol C Tables 4.2.6.8 and 6.1.1.4'

loop_
_geom_angle_atom_site_label_1
_geom_angle_atom_site_label_2
_geom_angle_atom_site_label_3
_geom_angle
_geom_angle_site_symmetry_1
_geom_angle_site_symmetry_3
_geom_angle_publ_flag
C21 Pt C22 88.3(4) . . ?
C21 Pt N12 97.8(4) . . ?
C22 Pt N12 172.6(4) . . ?
C21 Pt N1 175.2(4) . . ?
C22 Pt N1 96.5(4) . . ?
N12 Pt N1 77.5(3) . . ?
C21 Pt Cl 90.1(3) . . ?
C22 Pt Cl 90.1(3) . . ?
N12 Pt Cl 85.7(2) . . ?
N1 Pt Cl 89.9(2) . . ?
C21 Pt Te 84.7(3) . . ?
C22 Pt Te 84.7(3) . . ?
N12 Pt Te 99.9(2) . . ?
N1 Pt Te 95.7(2) . . ?
Cl Pt Te 172.74(7) . . ?
C41 Te C31 102.8(4) . . ?
C41 Te Pt 102.8(3) . . ?
C31 Te Pt 104.9(3) . . ?
C2 N1 C6 117.4(9) . . ?
C2 N1 Pt 126.1(7) . . ?
C6 N1 Pt 116.4(6) . . ?
N1 C2 C3 122.5(10) . . ?
C4 C3 C2 121.2(10) . . ?
C3 C4 C5 116.0(10) . . ?
C3 C4 C13 124.1(9) . . ?
C5 C4 C13 119.8(9) . . ?
C6 C5 C4 120.2(10) . . ?
C5 C6 N1 122.7(9) . . ?
C5 C6 C7 123.1(9) . . ?
N1 C6 C7 114.1(8) . . ?
N12 C7 C8 123.3(9) . . ?
N12 C7 C6 114.7(8) . . ?
C8 C7 C6 121.9(9) . . ?
C7 C8 C9 119.3(10) . . ?
C8 C9 C10 117.6(10) . . ?
C8 C9 C17 121.4(10) . . ?
C10 C9 C17 120.9(9) . . ?
C11 C10 C9 119.5(9) . . ?
N12 C11 C10 121.7(9) . . ?
C11 N12 C7 118.6(9) . . ?
C11 N12 Pt 124.3(7) . . ?
C7 N12 Pt 117.1(6) . . ?
C15 C13 C16 109.2(10) . . ?
C15 C13 C4 110.4(9) . . ?
C16 C13 C4 111.0(9) . . ?
C15 C13 C14 109.1(11) . . ?
C16 C13 C14 107.9(11) . . ?
C4 C13 C14 109.3(10) . . ?
C18 C17 C20 110.9(10) . . ?
C18 C17 C9 112.5(9) . . ?
C20 C17 C9 109.1(10) . . ?
C18 C17 C19 109.0(10) . . ?
C20 C17 C19 108.6(10) . . ?
C9 C17 C19 106.5(10) . . ?
C32 C31 C36 121.2(10) . . ?
C32 C31 Te 124.1(8) . . ?
C36 C31 Te 114.7(8) . . ?
C33 C32 C31 119.7(10) . . ?
C34 C33 C32 119.6(11) . . ?
C33 C34 C35 120.1(13) . . ?
C36 C35 C34 121.1(12) . . ?
C35 C36 C31 118.2(11) . . ?
C42 C41 C46 120.1(10) . . ?
C42 C41 Te 124.9(8) . . ?
C46 C41 Te 115.0(9) . . ?
C41 C42 C43 118.5(10) . . ?
C42 C43 C44 121.9(11) . . ?
C45 C44 C43 118.4(11) . . ?
C44 C45 C46 122.0(12) . . ?
C45 C46 C41 119.0(12) . . ?
O51 S54 O52 116.5(5) . . ?
O51 S54 O53 115.1(6) . . ?
O52 S54 O53 115.1(5) . . ?
O51 S54 C55 102.2(6) . . ?
O52 S54 C55 102.1(5) . . ?
O53 S54 C55 102.7(5) . . ?
F56 C55 F58 109.5(12) . . ?
F56 C55 F57 105.9(10) . . ?
F58 C55 F57 107.7(10) . . ?
F56 C55 S54 111.8(9) . . ?
F58 C55 S54 110.9(8) . . ?
F57 C55 S54 110.9(9) . . ?

loop_
_geom_bond_atom_site_label_1
_geom_bond_atom_site_label_2
_geom_bond_distance
_geom_bond_site_symmetry_2
_geom_bond_publ_flag
Pt C21 2.084(10) . ?
Pt C22 2.095(10) . ?
Pt N12 2.116(8) . ?
Pt N1 2.130(8) . ?
Pt Cl 2.358(3) . ?
Pt Te 2.5734(7) . ?
Te C41 2.114(11) . ?
Te C31 2.124(10) . ?
N1 C2 1.322(13) . ?
N1 C6 1.376(12) . ?
C2 C3 1.381(14) . ?
C3 C4 1.369(15) . ?
C4 C5 1.423(14) . ?
C4 C13 1.533(15) . ?
C5 C6 1.340(14) . ?
C6 C7 1.522(13) . ?
C7 N12 1.364(13) . ?
C7 C8 1.393(14) . ?
C8 C9 1.395(13) . ?
C9 C10 1.422(16) . ?
C9 C17 1.536(16) . ?
C10 C11 1.422(15) . ?
C11 N12 1.335(13) . ?
C13 C15 1.502(17) . ?
C13 C16 1.524(16) . ?
C13 C14 1.538(16) . ?
C17 C18 1.499(17) . ?
C17 C20 1.531(15) . ?
C17 C19 1.550(17) . ?
C31 C32 1.393(15) . ?
C31 C36 1.393(15) . ?
C32 C33 1.389(15) . ?
C33 C34 1.367(18) . ?
C34 C35 1.412(18) . ?
C35 C36 1.364(19) . ?
C41 C42 1.387(17) . ?
C41 C46 1.430(15) . ?
C42 C43 1.400(16) . ?
C43 C44 1.401(15) . ?
C44 C45 1.373(18) . ?
C45 C46 1.380(17) . ?
O51 S54 1.436(9) . ?
O52 S54 1.444(9) . ?
O53 S54 1.445(8) . ?
S54 C55 1.845(14) . ?
C55 F56 1.308(14) . ?
C55 F58 1.344(15) . ?
C55 F57 1.346(13) . ?
